data_7008695
loop_
_publ_author_name
'Weitzer, Markus'
'Brooker, Sally'

_publ_section_title
;
 Dimetallic complexes of a structurally versatile pyridazine-containing
 Schiff-base macrocyclic ligand with pendant pyridine arms.
;
_journal_issue 14
_journal_name_full 'Dalton transactions (Cambridge, England : 2003)'
_journal_page_first 2448
_journal_page_last 2454
_journal_paper_doi 10.1039/b506051f
_journal_year 2005
_chemical_formula_sum 'C39 H50.5 Cl4 Mn2 N14.5 O17.5'
_chemical_formula_weight 1254.12
_chemical_name_systematic
;
?
;
_space_group_IT_number 14
_symmetry_cell_setting monoclinic
_symmetry_space_group_name_Hall '-P 2yn'
_symmetry_space_group_name_H-M 'P 1 21/n 1'
_atom_sites_solution_hydrogens geom
_atom_sites_solution_primary direct
_atom_sites_solution_secondary difmap
_audit_creation_method SHELXL-97
_cell_angle_alpha 90.00
_cell_angle_beta 104.9540(10)
_cell_angle_gamma 90.00
_cell_formula_units_Z 4
_cell_length_a 17.9488(2)
_cell_length_b 13.7829(2)
_cell_length_c 22.1623(3)
_cell_measurement_temperature 84(2)
_cell_volume 5296.97(12)
_computing_structure_refinement 'SHELXL-97 (Sheldrick, 1997)'
_computing_structure_solution 'SHELXS-97 (Sheldrick, 1990)'
_diffrn_ambient_temperature 84(2)
_diffrn_measured_fraction_theta_full 0.992
_diffrn_measured_fraction_theta_max 0.992
_diffrn_measurement_device_type 'Bruker SMART area detector'
_diffrn_measurement_method 'CCD area detector'
_diffrn_radiation_monochromator graphite
_diffrn_radiation_source 'fine-focus sealed tube'
_diffrn_radiation_type MoK\a
_diffrn_radiation_wavelength 0.71073
_diffrn_reflns_av_R_equivalents 0.0819
_diffrn_reflns_av_sigmaI/netI 0.1015
_diffrn_reflns_limit_h_max 20
_diffrn_reflns_limit_h_min -21
_diffrn_reflns_limit_k_max 16
_diffrn_reflns_limit_k_min 0
_diffrn_reflns_limit_l_max 26
_diffrn_reflns_limit_l_min 0
_diffrn_reflns_number 29250
_diffrn_reflns_theta_full 25.64
_diffrn_reflns_theta_max 25.64
_diffrn_reflns_theta_min 1.69
_exptl_absorpt_coefficient_mu 0.762
_exptl_absorpt_correction_T_max 0.86
_exptl_absorpt_correction_T_min 0.49
_exptl_absorpt_correction_type multi-scan
_exptl_absorpt_process_details 'SADABS (Bruker AXS Inc., 2000)'
_exptl_crystal_colour yellow
_exptl_crystal_density_diffrn 1.573
_exptl_crystal_density_method 'not measured'
_exptl_crystal_description plate
_exptl_crystal_F_000 2576
_exptl_crystal_size_max 0.32
_exptl_crystal_size_mid 0.28
_exptl_crystal_size_min 0.10
_refine_diff_density_max 1.749
_refine_diff_density_min -1.063
_refine_diff_density_rms 0.108
_refine_ls_extinction_method none
_refine_ls_goodness_of_fit_ref 1.034
_refine_ls_hydrogen_treatment mixed
_refine_ls_matrix_type full
_refine_ls_number_parameters 722
_refine_ls_number_reflns 9923
_refine_ls_number_restraints 3
_refine_ls_restrained_S_all 1.035
_refine_ls_R_factor_all 0.1307
_refine_ls_R_factor_gt 0.0715
_refine_ls_shift/su_max 0.001
_refine_ls_shift/su_mean 0.000
_refine_ls_structure_factor_coef Fsqd
_refine_ls_weighting_details 'calc w=1/[\s^2^(Fo^2^)+(0.0800P)^2^+9.2919P] where P=(Fo^2^+2Fc^2^)/3'
_refine_ls_weighting_scheme calc
_refine_ls_wR_factor_gt 0.1569
_refine_ls_wR_factor_ref 0.1855
_reflns_number_gt 6038
_reflns_number_total 9923
_reflns_threshold_expression >2sigma(I)
_cod_data_source_file b506051f.txt
_cod_data_source_block mw64
_cod_depositor_comments
;
The following automatic conversions were performed:
'_symmetry_cell_setting' value 'Monoclinic' changed to 'monoclinic'
according to '/home/saulius/struct/CIF-dictionaries/cif_core.dic'
dictionary named 'cif_core.dic' version 2.4.1 from 2010-06-29.

Automatic conversion script
Id: cif_fix_enum 1527 2010-12-29 10:47:43Z saulius 
;
_cod_original_sg_symbol_H-M P2(1)/n
_cod_original_formula_sum 'C39 H50.50 Cl4 Mn2 N14.50 O17.50'
_cod_database_code 7008695

loop_
_symmetry_equiv_pos_as_xyz
'x, y, z'
'-x+1/2, y+1/2, -z+1/2'
'-x, -y, -z'
'x-1/2, -y-1/2, z-1/2'

loop_
_atom_site_label
_atom_site_type_symbol
_atom_site_fract_x
_atom_site_fract_y
_atom_site_fract_z
_atom_site_U_iso_or_equiv
_atom_site_adp_type
_atom_site_occupancy
_atom_site_symmetry_multiplicity
_atom_site_calc_flag
_atom_site_refinement_flags
_atom_site_disorder_assembly
_atom_site_disorder_group
Mn1 Mn 0.45308(5) 0.18833(6) 0.72531(4) 0.0238(2) Uani 1 1 d . . .
Mn2 Mn 0.53702(5) 0.49879(6) 0.74122(4) 0.0226(2) Uani 1 1 d . . .
N1 N 0.5809(2) 0.2653(3) 0.7899(2) 0.0252(11) Uani 1 1 d . . .
N2 N 0.6097(2) 0.3555(3) 0.7868(2) 0.0220(10) Uani 1 1 d . . .
C2 C 0.6815(3) 0.3756(4) 0.8193(3) 0.0233(12) Uani 1 1 d . . .
C3 C 0.7294(3) 0.3082(4) 0.8587(3) 0.0263(13) Uani 1 1 d . . .
H3 H 0.7801 0.3250 0.8816 0.032 Uiso 1 1 calc R . .
C4 C 0.6998(3) 0.2174(4) 0.8627(3) 0.0252(13) Uani 1 1 d . . .
H4 H 0.7294 0.1687 0.8885 0.030 Uiso 1 1 calc R . .
C5 C 0.6251(3) 0.1992(4) 0.8278(3) 0.0228(12) Uani 1 1 d . . .
C6 C 0.5885(3) 0.1030(4) 0.8292(3) 0.0240(13) Uani 1 1 d . . .
H6 H 0.6150 0.0543 0.8568 0.029 Uiso 1 1 calc R . .
N3 N 0.5224(2) 0.0849(3) 0.7941(2) 0.0220(10) Uani 1 1 d . . .
C7 C 0.4891(3) -0.0128(4) 0.7937(3) 0.0264(13) Uani 1 1 d . . .
H7A H 0.4470 -0.0118 0.8150 0.032 Uiso 1 1 calc R . .
H7B H 0.5291 -0.0589 0.8159 0.032 Uiso 1 1 calc R . .
C8 C 0.4581(3) -0.0439(4) 0.7261(3) 0.0260(13) Uani 1 1 d . . .
H8A H 0.5022 -0.0596 0.7087 0.031 Uiso 1 1 calc R . .
H8B H 0.4276 -0.1040 0.7251 0.031 Uiso 1 1 calc R . .
N4 N 0.4088(2) 0.0299(3) 0.6849(2) 0.0243(11) Uani 1 1 d . . .
C30 C 0.4193(3) 0.0248(4) 0.6216(3) 0.0266(13) Uani 1 1 d . . .
H30A H 0.3778 0.0620 0.5929 0.032 Uiso 1 1 calc R . .
H30B H 0.4152 -0.0436 0.6076 0.032 Uiso 1 1 calc R . .
C31 C 0.4961(3) 0.0646(4) 0.6187(3) 0.0251(13) Uani 1 1 d . . .
C32 C 0.5395(3) 0.0249(4) 0.5814(3) 0.0309(14) Uani 1 1 d . . .
H32 H 0.5230 -0.0336 0.5594 0.037 Uiso 1 1 calc R . .
C33 C 0.6063(3) 0.0691(4) 0.5757(3) 0.0280(13) Uani 1 1 d . . .
H33 H 0.6355 0.0424 0.5495 0.034 Uiso 1 1 calc R . .
C34 C 0.6300(3) 0.1543(4) 0.6095(3) 0.0295(14) Uani 1 1 d . . .
H34 H 0.6749 0.1877 0.6060 0.035 Uiso 1 1 calc R . .
C35 C 0.5865(3) 0.1891(4) 0.6484(3) 0.0254(13) Uani 1 1 d . . .
H35 H 0.6039 0.2455 0.6725 0.030 Uiso 1 1 calc R . .
N30 N 0.5207(3) 0.1465(3) 0.6536(2) 0.0254(11) Uani 1 1 d . . .
C9 C 0.3260(3) 0.0208(4) 0.6836(3) 0.0286(14) Uani 1 1 d . . .
H9A H 0.3095 -0.0474 0.6746 0.034 Uiso 1 1 calc R . .
H9B H 0.2950 0.0618 0.6496 0.034 Uiso 1 1 calc R . .
C10 C 0.3109(3) 0.0515(4) 0.7453(3) 0.0297(14) Uani 1 1 d . . .
H10A H 0.2548 0.0582 0.7407 0.036 Uiso 1 1 calc R . .
H10B H 0.3315 0.0023 0.7779 0.036 Uiso 1 1 calc R . .
N5 N 0.3500(3) 0.1456(3) 0.7630(2) 0.0258(11) Uani 1 1 d . . .
C11 C 0.3301(3) 0.1979(4) 0.8034(3) 0.0298(14) Uani 1 1 d . . .
H11 H 0.2917 0.1755 0.8226 0.036 Uiso 1 1 calc R . .
N6 N 0.4176(3) 0.3209(3) 0.7888(2) 0.0266(11) Uani 1 1 d . . .
N7 N 0.4513(3) 0.4096(3) 0.7998(2) 0.0257(11) Uani 1 1 d . . .
C12 C 0.3664(3) 0.2935(4) 0.8206(3) 0.0248(13) Uani 1 1 d . . .
C13 C 0.3476(3) 0.3498(4) 0.8660(3) 0.0304(14) Uani 1 1 d . . .
H13 H 0.3116 0.3281 0.8878 0.036 Uiso 1 1 calc R . .
C14 C 0.3835(4) 0.4396(4) 0.8786(3) 0.0330(14) Uani 1 1 d . . .
H14 H 0.3730 0.4815 0.9095 0.040 Uiso 1 1 calc R . .
C15 C 0.4347(3) 0.4655(4) 0.8450(3) 0.0276(13) Uani 1 1 d . . .
C16 C 0.4745(3) 0.5610(4) 0.8545(3) 0.0299(14) Uani 1 1 d . . .
H16 H 0.4667 0.6038 0.8859 0.036 Uiso 1 1 calc R . .
N8 N 0.5184(3) 0.5854(3) 0.8210(2) 0.0253(11) Uani 1 1 d . . .
C17 C 0.5530(3) 0.6836(4) 0.8276(3) 0.0282(13) Uani 1 1 d . . .
H17A H 0.6094 0.6797 0.8458 0.034 Uiso 1 1 calc R . .
H17B H 0.5303 0.7241 0.8553 0.034 Uiso 1 1 calc R . .
C18 C 0.5350(3) 0.7270(4) 0.7618(3) 0.0265(13) Uani 1 1 d . . .
H18A H 0.4790 0.7408 0.7479 0.032 Uiso 1 1 calc R . .
H18B H 0.5626 0.7895 0.7637 0.032 Uiso 1 1 calc R . .
N9 N 0.5565(2) 0.6636(3) 0.7142(2) 0.0232(10) Uani 1 1 d . . .
C40 C 0.5047(3) 0.6825(4) 0.6518(3) 0.0273(13) Uani 1 1 d . . .
H40A H 0.5283 0.6560 0.6196 0.033 Uiso 1 1 calc R . .
H40B H 0.4992 0.7535 0.6453 0.033 Uiso 1 1 calc R . .
C41 C 0.4258(3) 0.6382(4) 0.6436(3) 0.0298(14) Uani 1 1 d . . .
C42 C 0.3619(3) 0.6741(5) 0.6004(3) 0.0351(15) Uani 1 1 d . . .
H42 H 0.3662 0.7316 0.5779 0.042 Uiso 1 1 calc R . .
C43 C 0.2912(4) 0.6264(5) 0.5899(3) 0.0434(17) Uani 1 1 d . . .
H43 H 0.2468 0.6500 0.5601 0.052 Uiso 1 1 calc R . .
C44 C 0.2877(3) 0.5419(5) 0.6248(3) 0.0375(16) Uani 1 1 d . . .
H44 H 0.2409 0.5067 0.6186 0.045 Uiso 1 1 calc R . .
C45 C 0.3523(3) 0.5115(4) 0.6674(3) 0.0299(14) Uani 1 1 d . . .
H45 H 0.3481 0.4560 0.6918 0.036 Uiso 1 1 calc R . .
N40 N 0.4221(3) 0.5548(3) 0.6777(2) 0.0276(11) Uani 1 1 d . . .
C19 C 0.6385(3) 0.6761(4) 0.7115(3) 0.0258(13) Uani 1 1 d . . .
H19A H 0.6498 0.7461 0.7094 0.031 Uiso 1 1 calc R . .
H19B H 0.6455 0.6450 0.6730 0.031 Uiso 1 1 calc R . .
C20 C 0.6945(3) 0.6320(4) 0.7676(3) 0.0273(13) Uani 1 1 d . . .
H20A H 0.7462 0.6264 0.7599 0.033 Uiso 1 1 calc R . .
H20B H 0.6986 0.6734 0.8048 0.033 Uiso 1 1 calc R . .
N10 N 0.6649(3) 0.5341(3) 0.7780(2) 0.0244(11) Uani 1 1 d . . .
C21 C 0.7110(3) 0.4744(4) 0.8110(3) 0.0233(13) Uani 1 1 d . . .
H21 H 0.7629 0.4918 0.8301 0.028 Uiso 1 1 calc R . .
N200 N 0.5560(3) 0.4473(3) 0.6517(2) 0.0264(11) Uani 1 1 d . . .
C200 C 0.5764(4) 0.4376(5) 0.6070(4) 0.0453(18) Uani 1 1 d . . .
C201 C 0.6039(5) 0.4203(6) 0.5493(4) 0.059(2) Uani 1 1 d . . .
H20C H 0.6507 0.3806 0.5600 0.071 Uiso 1 1 calc R . .
H20D H 0.6150 0.4826 0.5323 0.071 Uiso 1 1 calc R . .
H20E H 0.5637 0.3863 0.5181 0.071 Uiso 1 1 calc R . .
O210 O 0.3738(3) 0.2611(3) 0.6492(2) 0.0368(11) Uani 1 1 d . . .
H21A H 0.382(4) 0.278(5) 0.617(3) 0.044 Uiso 1 1 d . . .
H21B H 0.328(4) 0.278(5) 0.649(3) 0.044 Uiso 1 1 d . . .
Cl1 Cl 0.41360(10) 0.26290(15) 0.49199(8) 0.0516(5) Uani 1 1 d . . .
O12 O 0.3723(2) 0.3233(4) 0.4406(2) 0.0532(14) Uani 1 1 d . . .
O11 O 0.4266(3) 0.3210(4) 0.5470(3) 0.0626(15) Uani 1 1 d . . .
O13 O 0.4867(3) 0.2340(4) 0.4824(3) 0.0645(15) Uani 1 1 d . . .
O14 O 0.3682(3) 0.1771(4) 0.4973(3) 0.0675(16) Uani 1 1 d . . .
Cl2 Cl 0.17180(8) 0.27698(10) 0.68623(7) 0.0319(4) Uani 1 1 d . . .
O24 O 0.1018(2) 0.3233(3) 0.6513(2) 0.0469(12) Uani 1 1 d . . .
O22 O 0.1725(3) 0.2734(4) 0.7511(2) 0.0480(12) Uani 1 1 d . . .
O23 O 0.1762(3) 0.1794(3) 0.6632(2) 0.0457(12) Uani 1 1 d . . .
O21 O 0.2384(2) 0.3312(3) 0.6793(2) 0.0483(13) Uani 1 1 d . . .
Cl3 Cl 0.29998(9) 0.39492(13) 0.01825(7) 0.0404(4) Uani 1 1 d . . .
O31 O 0.2910(3) 0.4377(4) 0.0733(2) 0.0643(16) Uani 1 1 d . . .
O32 O 0.3797(3) 0.3869(4) 0.0194(2) 0.0620(15) Uani 1 1 d . . .
O33 O 0.2595(4) 0.4425(7) -0.0353(3) 0.119(3) Uani 1 1 d . . .
O34 O 0.2687(5) 0.2980(6) 0.0160(5) 0.141(4) Uani 1 1 d . . .
Cl4 Cl 0.28556(8) 0.08796(9) 0.18603(7) 0.0286(3) Uani 1 1 d . . .
O41 O 0.3398(2) 0.0686(3) 0.2450(2) 0.0369(10) Uani 1 1 d . . .
O42 O 0.2289(2) 0.1567(3) 0.1950(2) 0.0404(11) Uani 1 1 d . . .
O43 O 0.2474(2) -0.0016(3) 0.1610(2) 0.0338(10) Uani 1 1 d . . .
O44 O 0.3261(2) 0.1271(3) 0.1429(2) 0.0378(11) Uani 1 1 d . . .
N220 N 0.9150(4) 0.4207(6) 0.4167(3) 0.069(2) Uani 1 1 d D . .
C220 C 0.9320(4) 0.3912(5) 0.4670(3) 0.0435(17) Uani 1 1 d D . .
C221 C 0.9518(6) 0.3520(7) 0.5286(4) 0.083(3) Uani 1 1 d D . .
H22A H 0.9183 0.3803 0.5526 0.100 Uiso 1 1 calc R . .
H22B H 1.0057 0.3674 0.5490 0.100 Uiso 1 1 calc R . .
H22C H 0.9449 0.2814 0.5265 0.100 Uiso 1 1 calc R . .
C230 C 0.7894(13) 0.5516(12) 0.5159(8) 0.077(6) Uani 0.50 1 d P A 1
H23A H 0.8183 0.5479 0.5599 0.093 Uiso 0.50 1 calc PR A 1
H23B H 0.8055 0.4987 0.4926 0.093 Uiso 0.50 1 calc PR A 1
H23C H 0.7341 0.5457 0.5128 0.093 Uiso 0.50 1 calc PR A 1
C231 C 0.8050(15) 0.648(3) 0.4889(9) 0.149(14) Uani 0.50 1 d P A 1
H23D H 0.8169 0.6350 0.4484 0.179 Uiso 0.50 1 calc PR A 1
H23E H 0.7570 0.6864 0.4802 0.179 Uiso 0.50 1 calc PR A 1
O232 O 0.8655(8) 0.7048(10) 0.5260(6) 0.087(4) Uani 0.50 1 d P A 1
N230 N 0.8071(8) 0.8118(19) 0.4846(7) 0.113(9) Uani 0.50 1 d PD A 2
C233 C 0.8729(8) 0.8102(8) 0.5170(7) 0.133(6) Uani 1 1 d D . .
H23F H 0.8740 0.8268 0.4738 0.160 Uiso 0.50 1 calc PR A 1
H23G H 0.8320 0.8480 0.5291 0.160 Uiso 0.50 1 calc PR A 1
C234 C 0.9428(6) 0.8207(10) 0.5584(5) 0.124(6) Uani 1 1 d D A .
H23H H 0.9556 0.8898 0.5639 0.149 Uiso 0.50 1 calc PR B 1
H23I H 0.9820 0.7873 0.5425 0.149 Uiso 0.50 1 calc PR B 1
H23J H 0.9412 0.7924 0.5986 0.149 Uiso 0.50 1 calc PR B 1
H23K H 0.9655 0.7566 0.5701 0.149 Uiso 0.50 1 calc PR B 2
H23L H 0.9365 0.8543 0.5957 0.149 Uiso 0.50 1 calc PR B 2
H23M H 0.9767 0.8586 0.5391 0.149 Uiso 0.50 1 calc PR B 2

loop_
_atom_site_aniso_label
_atom_site_aniso_U_11
_atom_site_aniso_U_22
_atom_site_aniso_U_33
_atom_site_aniso_U_23
_atom_site_aniso_U_13
_atom_site_aniso_U_12
Mn1 0.0258(5) 0.0101(4) 0.0382(5) -0.0022(4) 0.0130(4) 0.0008(4)
Mn2 0.0245(4) 0.0109(4) 0.0342(5) -0.0029(4) 0.0109(4) 0.0001(4)
N1 0.023(2) 0.016(2) 0.039(3) -0.007(2) 0.014(2) -0.002(2)
N2 0.025(2) 0.011(2) 0.033(3) -0.007(2) 0.014(2) -0.0017(19)
C2 0.021(3) 0.019(3) 0.032(3) -0.008(3) 0.011(2) 0.003(2)
C3 0.019(3) 0.025(3) 0.035(3) -0.007(3) 0.007(2) -0.002(2)
C4 0.023(3) 0.021(3) 0.033(3) -0.005(3) 0.009(2) 0.002(2)
C5 0.020(3) 0.012(3) 0.038(3) -0.006(3) 0.011(2) 0.001(2)
C6 0.030(3) 0.011(3) 0.035(3) -0.004(2) 0.015(3) 0.002(2)
N3 0.021(2) 0.011(2) 0.036(3) -0.004(2) 0.011(2) -0.0046(19)
C7 0.025(3) 0.013(3) 0.041(4) 0.005(3) 0.010(3) -0.001(2)
C8 0.026(3) 0.009(3) 0.045(4) -0.003(3) 0.013(3) -0.002(2)
N4 0.021(2) 0.017(2) 0.034(3) -0.003(2) 0.007(2) -0.0021(19)
C30 0.032(3) 0.011(3) 0.036(3) -0.005(2) 0.008(3) 0.003(2)
C31 0.026(3) 0.016(3) 0.033(3) -0.002(3) 0.006(3) 0.000(2)
C32 0.035(3) 0.022(3) 0.034(3) -0.002(3) 0.004(3) 0.008(3)
C33 0.029(3) 0.027(3) 0.031(3) -0.001(3) 0.012(3) 0.007(3)
C34 0.026(3) 0.027(3) 0.034(3) -0.004(3) 0.006(3) -0.002(3)
C35 0.025(3) 0.013(3) 0.038(3) -0.003(3) 0.008(3) -0.001(2)
N30 0.026(2) 0.015(2) 0.038(3) -0.002(2) 0.012(2) 0.002(2)
C9 0.025(3) 0.017(3) 0.044(4) -0.004(3) 0.010(3) -0.003(2)
C10 0.027(3) 0.016(3) 0.045(4) -0.002(3) 0.009(3) -0.004(2)
N5 0.025(3) 0.015(2) 0.039(3) 0.000(2) 0.012(2) 0.001(2)
C11 0.023(3) 0.023(3) 0.049(4) 0.005(3) 0.020(3) 0.003(3)
N6 0.027(3) 0.016(2) 0.039(3) -0.002(2) 0.012(2) 0.003(2)
N7 0.027(3) 0.015(2) 0.037(3) 0.000(2) 0.011(2) 0.000(2)
C12 0.027(3) 0.012(3) 0.040(3) 0.001(2) 0.017(3) 0.004(2)
C13 0.031(3) 0.022(3) 0.043(4) -0.001(3) 0.020(3) 0.000(3)
C14 0.041(4) 0.022(3) 0.042(4) -0.002(3) 0.022(3) 0.002(3)
C15 0.035(3) 0.014(3) 0.039(4) 0.000(3) 0.021(3) 0.001(2)
C16 0.038(3) 0.015(3) 0.040(4) 0.000(3) 0.015(3) 0.002(3)
N8 0.036(3) 0.011(2) 0.033(3) 0.001(2) 0.017(2) -0.001(2)
C17 0.039(3) 0.010(3) 0.036(3) -0.007(3) 0.011(3) -0.003(2)
C18 0.030(3) 0.009(3) 0.043(4) -0.005(3) 0.013(3) -0.004(2)
N9 0.026(2) 0.013(2) 0.035(3) -0.004(2) 0.015(2) -0.0034(19)
C40 0.032(3) 0.018(3) 0.035(3) 0.003(3) 0.014(3) -0.001(3)
C41 0.032(3) 0.025(3) 0.038(4) 0.000(3) 0.020(3) 0.001(3)
C42 0.032(3) 0.030(4) 0.044(4) 0.012(3) 0.011(3) 0.004(3)
C43 0.033(4) 0.043(4) 0.054(4) 0.019(4) 0.010(3) 0.007(3)
C44 0.022(3) 0.040(4) 0.050(4) 0.008(3) 0.009(3) -0.005(3)
C45 0.026(3) 0.026(3) 0.040(4) 0.009(3) 0.013(3) 0.000(3)
N40 0.028(3) 0.022(3) 0.037(3) 0.001(2) 0.015(2) -0.001(2)
C19 0.028(3) 0.018(3) 0.035(3) -0.003(3) 0.015(3) -0.003(2)
C20 0.027(3) 0.012(3) 0.046(4) -0.007(3) 0.016(3) -0.010(2)
N10 0.029(3) 0.011(2) 0.037(3) -0.003(2) 0.015(2) -0.001(2)
C21 0.022(3) 0.016(3) 0.034(3) -0.008(3) 0.010(2) -0.002(2)
N200 0.026(3) 0.026(3) 0.030(3) -0.005(2) 0.012(2) 0.004(2)
C200 0.046(4) 0.025(4) 0.060(5) 0.000(4) 0.006(4) 0.000(3)
C201 0.068(5) 0.052(5) 0.058(5) -0.007(4) 0.018(4) 0.003(4)
O210 0.033(2) 0.039(3) 0.042(3) 0.005(2) 0.017(2) 0.016(2)
Cl1 0.0392(9) 0.0735(13) 0.0414(10) 0.0157(10) 0.0092(8) -0.0034(9)
O12 0.032(2) 0.074(4) 0.050(3) 0.031(3) 0.004(2) 0.004(2)
O11 0.037(3) 0.061(4) 0.079(4) 0.007(3) -0.005(3) -0.013(3)
O13 0.041(3) 0.084(4) 0.069(4) 0.019(3) 0.015(3) 0.006(3)
O14 0.073(4) 0.065(4) 0.066(4) 0.017(3) 0.020(3) -0.026(3)
Cl2 0.0285(7) 0.0220(8) 0.0483(9) -0.0006(7) 0.0158(7) 0.0053(6)
O24 0.034(2) 0.042(3) 0.063(3) 0.007(2) 0.011(2) 0.012(2)
O22 0.044(3) 0.059(3) 0.047(3) -0.002(3) 0.022(2) 0.012(2)
O23 0.046(3) 0.020(2) 0.070(3) -0.011(2) 0.014(2) 0.003(2)
O21 0.037(3) 0.027(2) 0.090(4) 0.009(3) 0.034(3) 0.001(2)
Cl3 0.0419(9) 0.0486(10) 0.0327(9) -0.0021(8) 0.0130(7) 0.0031(8)
O31 0.057(3) 0.092(4) 0.050(3) -0.024(3) 0.026(3) -0.001(3)
O32 0.043(3) 0.092(4) 0.057(3) 0.015(3) 0.023(3) 0.019(3)
O33 0.086(4) 0.229(9) 0.052(4) 0.057(5) 0.037(3) 0.105(6)
O34 0.120(6) 0.081(5) 0.233(10) -0.064(6) 0.068(7) -0.049(5)
Cl4 0.0333(8) 0.0115(7) 0.0436(9) -0.0004(6) 0.0145(7) -0.0018(6)
O41 0.038(2) 0.030(2) 0.041(3) 0.006(2) 0.008(2) -0.006(2)
O42 0.046(3) 0.016(2) 0.067(3) 0.000(2) 0.028(2) 0.0072(19)
O43 0.035(2) 0.013(2) 0.054(3) -0.009(2) 0.012(2) -0.0050(18)
O44 0.044(3) 0.027(2) 0.047(3) 0.007(2) 0.021(2) -0.005(2)
N220 0.052(4) 0.105(6) 0.049(4) 0.013(4) 0.010(3) -0.008(4)
C220 0.042(4) 0.042(4) 0.042(4) 0.005(3) 0.002(3) -0.010(3)
C221 0.115(8) 0.078(7) 0.046(5) 0.015(5) 0.001(5) -0.019(6)
C230 0.135(17) 0.042(10) 0.049(10) -0.029(9) 0.012(11) -0.012(11)
C231 0.13(2) 0.28(4) 0.047(12) -0.066(19) 0.035(13) -0.11(2)
O232 0.095(10) 0.082(10) 0.091(10) -0.010(8) 0.037(8) -0.010(8)
N230 0.049(9) 0.22(3) 0.056(10) 0.033(13) -0.013(8) -0.021(13)
C233 0.210(17) 0.060(7) 0.194(17) -0.001(9) 0.168(15) -0.035(10)
C234 0.097(8) 0.189(14) 0.111(9) -0.086(9) 0.071(7) -0.086(9)

loop_
_atom_type_symbol
_atom_type_description
_atom_type_scat_dispersion_real
_atom_type_scat_dispersion_imag
_atom_type_scat_source
C C 0.0033 0.0016 'International Tables Vol C Tables 4.2.6.8 and 6.1.1.4'
H H 0.0000 0.0000 'International Tables Vol C Tables 4.2.6.8 and 6.1.1.4'
N N 0.0061 0.0033 'International Tables Vol C Tables 4.2.6.8 and 6.1.1.4'
O O 0.0106 0.0060 'International Tables Vol C Tables 4.2.6.8 and 6.1.1.4'
Cl Cl 0.1484 0.1585 'International Tables Vol C Tables 4.2.6.8 and 6.1.1.4'
Mn Mn 0.3368 0.7283 'International Tables Vol C Tables 4.2.6.8 and 6.1.1.4'

loop_
_geom_angle_atom_site_label_1
_geom_angle_atom_site_label_2
_geom_angle_atom_site_label_3
_geom_angle
_geom_angle_site_symmetry_1
_geom_angle_site_symmetry_3
_geom_angle_publ_flag
O210 Mn1 N3 167.72(17) . . y
O210 Mn1 N5 88.47(18) . . y
N3 Mn1 N5 86.95(16) . . y
O210 Mn1 N30 86.26(17) . . y
N3 Mn1 N30 90.65(16) . . y
N5 Mn1 N30 143.42(17) . . y
O210 Mn1 N4 92.45(17) . . y
N3 Mn1 N4 75.29(16) . . y
N5 Mn1 N4 71.55(16) . . y
N30 Mn1 N4 72.56(16) . . y
O210 Mn1 N6 83.54(17) . . y
N3 Mn1 N6 105.30(16) . . y
N5 Mn1 N6 68.58(16) . . y
N30 Mn1 N6 146.08(16) . . y
N4 Mn1 N6 140.00(15) . . y
O210 Mn1 N1 123.57(17) . . y
N3 Mn1 N1 67.97(15) . . y
N5 Mn1 N1 125.80(16) . . y
N30 Mn1 N1 86.27(15) . . y
N4 Mn1 N1 137.13(15) . . y
N6 Mn1 N1 72.95(14) . . y
N200 Mn2 N8 166.27(17) . . y
N200 Mn2 N10 90.88(17) . . y
N8 Mn2 N10 86.82(17) . . y
N200 Mn2 N40 83.17(17) . . y
N8 Mn2 N40 90.66(17) . . y
N10 Mn2 N40 143.56(17) . . y
N200 Mn2 N9 90.79(17) . . y
N8 Mn2 N9 75.63(16) . . y
N10 Mn2 N9 71.86(16) . . y
N40 Mn2 N9 72.32(16) . . y
N200 Mn2 N2 85.54(16) . . y
N8 Mn2 N2 106.17(16) . . y
N10 Mn2 N2 69.11(15) . . y
N40 Mn2 N2 145.26(16) . . y
N9 Mn2 N2 140.71(15) . . y
N200 Mn2 N7 123.40(17) . . y
N8 Mn2 N7 67.88(16) . . y
N10 Mn2 N7 126.88(16) . . y
N40 Mn2 N7 84.87(16) . . y
N9 Mn2 N7 136.44(15) . . y
N2 Mn2 N7 74.28(14) . . y
C5 N1 N2 118.7(4) . . ?
C5 N1 Mn1 111.2(3) . . ?
N2 N1 Mn1 129.9(3) . . ?
C2 N2 N1 119.5(5) . . ?
C2 N2 Mn2 113.3(3) . . ?
N1 N2 Mn2 126.4(3) . . ?
N2 C2 C3 123.3(5) . . ?
N2 C2 C21 116.6(5) . . ?
C3 C2 C21 120.0(5) . . ?
C4 C3 C2 117.3(5) . . ?
C4 C3 H3 121.4 . . ?
C2 C3 H3 121.4 . . ?
C3 C4 C5 117.6(5) . . ?
C3 C4 H4 121.2 . . ?
C5 C4 H4 121.2 . . ?
N1 C5 C4 123.6(5) . . ?
N1 C5 C6 115.1(5) . . ?
C4 C5 C6 121.3(5) . . ?
N3 C6 C5 120.9(5) . . ?
N3 C6 H6 119.5 . . ?
C5 C6 H6 119.5 . . ?
C6 N3 C7 119.9(5) . . ?
C6 N3 Mn1 124.5(4) . . ?
C7 N3 Mn1 115.4(3) . . ?
N3 C7 C8 108.0(5) . . ?
N3 C7 H7A 110.1 . . ?
C8 C7 H7A 110.1 . . ?
N3 C7 H7B 110.1 . . ?
C8 C7 H7B 110.1 . . ?
H7A C7 H7B 108.4 . . ?
N4 C8 C7 114.7(4) . . ?
N4 C8 H8A 108.6 . . ?
C7 C8 H8A 108.6 . . ?
N4 C8 H8B 108.6 . . ?
C7 C8 H8B 108.6 . . ?
H8A C8 H8B 107.6 . . ?
C30 N4 C9 110.7(4) . . ?
C30 N4 C8 110.5(4) . . ?
C9 N4 C8 112.8(4) . . ?
C30 N4 Mn1 106.7(3) . . ?
C9 N4 Mn1 108.4(3) . . ?
C8 N4 Mn1 107.6(3) . . ?
N4 C30 C31 111.8(5) . . ?
N4 C30 H30A 109.3 . . ?
C31 C30 H30A 109.3 . . ?
N4 C30 H30B 109.3 . . ?
C31 C30 H30B 109.3 . . ?
H30A C30 H30B 107.9 . . ?
N30 C31 C32 120.8(5) . . ?
N30 C31 C30 116.1(5) . . ?
C32 C31 C30 123.1(5) . . ?
C33 C32 C31 121.0(6) . . ?
C33 C32 H32 119.5 . . ?
C31 C32 H32 119.5 . . ?
C32 C33 C34 118.2(5) . . ?
C32 C33 H33 120.9 . . ?
C34 C33 H33 120.9 . . ?
C35 C34 C33 118.8(5) . . ?
C35 C34 H34 120.6 . . ?
C33 C34 H34 120.6 . . ?
N30 C35 C34 123.1(5) . . ?
N30 C35 H35 118.4 . . ?
C34 C35 H35 118.4 . . ?
C35 N30 C31 118.0(5) . . ?
C35 N30 Mn1 125.2(4) . . ?
C31 N30 Mn1 116.3(4) . . ?
N4 C9 C10 111.6(5) . . ?
N4 C9 H9A 109.3 . . ?
C10 C9 H9A 109.3 . . ?
N4 C9 H9B 109.3 . . ?
C10 C9 H9B 109.3 . . ?
H9A C9 H9B 108.0 . . ?
N5 C10 C9 107.5(5) . . ?
N5 C10 H10A 110.2 . . ?
C9 C10 H10A 110.2 . . ?
N5 C10 H10B 110.2 . . ?
C9 C10 H10B 110.2 . . ?
H10A C10 H10B 108.5 . . ?
C11 N5 C10 119.0(5) . . ?
C11 N5 Mn1 120.7(4) . . ?
C10 N5 Mn1 120.1(3) . . ?
N5 C11 C12 120.2(5) . . ?
N5 C11 H11 119.9 . . ?
C12 C11 H11 119.9 . . ?
C12 N6 N7 119.4(5) . . ?
C12 N6 Mn1 113.4(3) . . ?
N7 N6 Mn1 126.6(3) . . ?
C15 N7 N6 118.1(5) . . ?
C15 N7 Mn2 112.1(3) . . ?
N6 N7 Mn2 129.6(3) . . ?
N6 C12 C13 123.4(5) . . ?
N6 C12 C11 115.5(5) . . ?
C13 C12 C11 121.1(5) . . ?
C12 C13 C14 117.4(5) . . ?
C12 C13 H13 121.3 . . ?
C14 C13 H13 121.3 . . ?
C15 C14 C13 117.6(5) . . ?
C15 C14 H14 121.2 . . ?
C13 C14 H14 121.2 . . ?
N7 C15 C14 124.0(5) . . ?
N7 C15 C16 114.7(5) . . ?
C14 C15 C16 121.3(5) . . ?
N8 C16 C15 120.4(5) . . ?
N8 C16 H16 119.8 . . ?
C15 C16 H16 119.8 . . ?
C16 N8 C17 119.7(5) . . ?
C16 N8 Mn2 124.6(4) . . ?
C17 N8 Mn2 115.1(3) . . ?
N8 C17 C18 106.4(4) . . ?
N8 C17 H17A 110.5 . . ?
C18 C17 H17A 110.5 . . ?
N8 C17 H17B 110.5 . . ?
C18 C17 H17B 110.5 . . ?
H17A C17 H17B 108.6 . . ?
N9 C18 C17 114.5(4) . . ?
N9 C18 H18A 108.6 . . ?
C17 C18 H18A 108.6 . . ?
N9 C18 H18B 108.6 . . ?
C17 C18 H18B 108.6 . . ?
H18A C18 H18B 107.6 . . ?
C40 N9 C18 110.0(4) . . ?
C40 N9 C19 109.2(4) . . ?
C18 N9 C19 113.4(4) . . ?
C40 N9 Mn2 107.7(3) . . ?
C18 N9 Mn2 107.2(3) . . ?
C19 N9 Mn2 109.1(3) . . ?
N9 C40 C41 112.7(5) . . ?
N9 C40 H40A 109.1 . . ?
C41 C40 H40A 109.1 . . ?
N9 C40 H40B 109.1 . . ?
C41 C40 H40B 109.1 . . ?
H40A C40 H40B 107.8 . . ?
C42 C41 N40 121.8(5) . . ?
C42 C41 C40 121.5(5) . . ?
N40 C41 C40 116.5(5) . . ?
C41 C42 C43 120.2(6) . . ?
C41 C42 H42 119.9 . . ?
C43 C42 H42 119.9 . . ?
C42 C43 C44 117.7(6) . . ?
C42 C43 H43 121.1 . . ?
C44 C43 H43 121.1 . . ?
C45 C44 C43 119.1(6) . . ?
C45 C44 H44 120.4 . . ?
C43 C44 H44 120.4 . . ?
N40 C45 C44 124.6(6) . . ?
N40 C45 H45 117.7 . . ?
C44 C45 H45 117.7 . . ?
C45 N40 C41 116.6(5) . . ?
C45 N40 Mn2 126.7(4) . . ?
C41 N40 Mn2 116.6(4) . . ?
N9 C19 C20 111.9(4) . . ?
N9 C19 H19A 109.2 . . ?
C20 C19 H19A 109.2 . . ?
N9 C19 H19B 109.2 . . ?
C20 C19 H19B 109.2 . . ?
H19A C19 H19B 107.9 . . ?
N10 C20 C19 107.7(4) . . ?
N10 C20 H20A 110.2 . . ?
C19 C20 H20A 110.2 . . ?
N10 C20 H20B 110.2 . . ?
C19 C20 H20B 110.2 . . ?
H20A C20 H20B 108.5 . . ?
C21 N10 C20 118.4(5) . . ?
C21 N10 Mn2 121.2(4) . . ?
C20 N10 Mn2 120.3(3) . . ?
N10 C21 C2 118.0(5) . . ?
N10 C21 H21 121.0 . . ?
C2 C21 H21 121.0 . . ?
C200 N200 Mn2 165.2(5) . . ?
N200 C200 C201 177.4(7) . . ?
C200 C201 H20C 109.5 . . ?
C200 C201 H20D 109.5 . . ?
H20C C201 H20D 109.5 . . ?
C200 C201 H20E 109.5 . . ?
H20C C201 H20E 109.5 . . ?
H20D C201 H20E 109.5 . . ?
Mn1 O210 H21A 127(5) . . ?
Mn1 O210 H21B 124(5) . . ?
H21A O210 H21B 109(7) . . ?
O11 Cl1 O13 109.1(3) . . ?
O11 Cl1 O12 106.6(3) . . ?
O13 Cl1 O12 110.1(3) . . ?
O11 Cl1 O14 110.9(3) . . ?
O13 Cl1 O14 109.7(4) . . ?
O12 Cl1 O14 110.3(3) . . ?
O22 Cl2 O24 109.5(3) . . ?
O22 Cl2 O23 109.5(3) . . ?
O24 Cl2 O23 110.0(3) . . ?
O22 Cl2 O21 109.2(3) . . ?
O24 Cl2 O21 110.0(3) . . ?
O23 Cl2 O21 108.6(3) . . ?
O33 Cl3 O31 113.2(4) . . ?
O33 Cl3 O32 110.8(4) . . ?
O31 Cl3 O32 110.9(3) . . ?
O33 Cl3 O34 107.1(6) . . ?
O31 Cl3 O34 106.8(5) . . ?
O32 Cl3 O34 107.9(4) . . ?
O41 Cl4 O42 109.5(3) . . ?
O41 Cl4 O44 109.3(3) . . ?
O42 Cl4 O44 109.8(3) . . ?
O41 Cl4 O43 109.4(3) . . ?
O42 Cl4 O43 109.4(2) . . ?
O44 Cl4 O43 109.5(3) . . ?
N220 C220 C221 178.3(9) . . ?
C220 C221 H22A 109.5 . . ?
C220 C221 H22B 109.5 . . ?
H22A C221 H22B 109.5 . . ?
C220 C221 H22C 109.5 . . ?
H22A C221 H22C 109.5 . . ?
H22B C221 H22C 109.5 . . ?
O232 C231 C230 117(2) . . ?
O232 C231 H23D 108.1 . . ?
C230 C231 H23D 108.1 . . ?
O232 C231 H23E 108.1 . . ?
C230 C231 H23E 108.1 . . ?
H23D C231 H23E 107.3 . . ?
C231 O232 C233 123.3(19) . . ?
N230 C233 C234 170.7(18) . . ?
N230 C233 O232 89.4(16) . . ?
C234 C233 O232 96.4(12) . . ?
N230 C233 H23F 71.5 . . ?
C234 C233 H23F 112.5 . . ?
O232 C233 H23F 112.5 . . ?
N230 C233 H23G 58.4 . . ?
C234 C233 H23G 112.5 . . ?
O232 C233 H23G 112.5 . . ?
H23F C233 H23G 110.0 . . ?
C233 C234 H23H 109.5 . . ?
C233 C234 H23I 109.5 . . ?
C233 C234 H23J 109.5 . . ?
C233 C234 H23K 109.5 . . ?
C233 C234 H23L 109.5 . . ?
H23K C234 H23L 109.5 . . ?
C233 C234 H23M 109.5 . . ?
H23K C234 H23M 109.5 . . ?
H23L C234 H23M 109.5 . . ?

loop_
_geom_bond_atom_site_label_1
_geom_bond_atom_site_label_2
_geom_bond_distance
_geom_bond_site_symmetry_2
_geom_bond_publ_flag
Mn1 O210 2.153(5) . y
Mn1 N3 2.219(5) . y
Mn1 N5 2.295(5) . y
Mn1 N30 2.309(5) . y
Mn1 N4 2.416(4) . y
Mn1 N6 2.487(5) . y
Mn1 N1 2.597(4) . y
Mn2 N200 2.215(5) . y
Mn2 N8 2.229(5) . y
Mn2 N10 2.281(5) . y
Mn2 N40 2.310(5) . y
Mn2 N9 2.398(4) . y
Mn2 N2 2.439(4) . y
Mn2 N7 2.568(5) . y
N1 C5 1.348(7) . ?
N1 N2 1.355(6) . ?
N2 C2 1.332(7) . ?
C2 C3 1.405(8) . ?
C2 C21 1.490(8) . ?
C3 C4 1.371(8) . ?
C3 H3 0.9500 . ?
C4 C5 1.388(7) . ?
C4 H4 0.9500 . ?
C5 C6 1.484(7) . ?
C6 N3 1.264(7) . ?
C6 H6 0.9500 . ?
N3 C7 1.472(6) . ?
C7 C8 1.519(8) . ?
C7 H7A 0.9900 . ?
C7 H7B 0.9900 . ?
C8 N4 1.495(7) . ?
C8 H8A 0.9900 . ?
C8 H8B 0.9900 . ?
N4 C30 1.465(7) . ?
N4 C9 1.484(7) . ?
C30 C31 1.501(8) . ?
C30 H30A 0.9900 . ?
C30 H30B 0.9900 . ?
C31 N30 1.375(7) . ?
C31 C32 1.387(8) . ?
C32 C33 1.379(8) . ?
C32 H32 0.9500 . ?
C33 C34 1.399(8) . ?
C33 H33 0.9500 . ?
C34 C35 1.388(8) . ?
C34 H34 0.9500 . ?
C35 N30 1.350(7) . ?
C35 H35 0.9500 . ?
C9 C10 1.522(8) . ?
C9 H9A 0.9900 . ?
C9 H9B 0.9900 . ?
C10 N5 1.477(7) . ?
C10 H10A 0.9900 . ?
C10 H10B 0.9900 . ?
N5 C11 1.271(7) . ?
C11 C12 1.475(8) . ?
C11 H11 0.9500 . ?
N6 C12 1.349(7) . ?
N6 N7 1.358(6) . ?
N7 C15 1.357(7) . ?
C12 C13 1.381(8) . ?
C13 C14 1.390(8) . ?
C13 H13 0.9500 . ?
C14 C15 1.371(8) . ?
C14 H14 0.9500 . ?
C15 C16 1.485(8) . ?
C16 N8 1.260(7) . ?
C16 H16 0.9500 . ?
N8 C17 1.479(7) . ?
C17 C18 1.533(8) . ?
C17 H17A 0.9900 . ?
C17 H17B 0.9900 . ?
C18 N9 1.494(7) . ?
C18 H18A 0.9900 . ?
C18 H18B 0.9900 . ?
N9 C40 1.477(7) . ?
N9 C19 1.497(7) . ?
C40 C41 1.511(8) . ?
C40 H40A 0.9900 . ?
C40 H40B 0.9900 . ?
C41 C42 1.382(8) . ?
C41 N40 1.385(7) . ?
C42 C43 1.396(9) . ?
C42 H42 0.9500 . ?
C43 C44 1.408(9) . ?
C43 H43 0.9500 . ?
C44 C45 1.360(8) . ?
C44 H44 0.9500 . ?
C45 N40 1.352(7) . ?
C45 H45 0.9500 . ?
C19 C20 1.510(8) . ?
C19 H19A 0.9900 . ?
C19 H19B 0.9900 . ?
C20 N10 1.489(7) . ?
C20 H20A 0.9900 . ?
C20 H20B 0.9900 . ?
N10 C21 1.259(7) . ?
C21 H21 0.9500 . ?
N200 C200 1.150(8) . ?
C200 C201 1.502(11) . ?
C201 H20C 0.9800 . ?
C201 H20D 0.9800 . ?
C201 H20E 0.9800 . ?
O210 H21A 0.80(7) . ?
O210 H21B 0.85(7) . ?
Cl1 O11 1.428(6) . ?
Cl1 O13 1.437(5) . ?
Cl1 O12 1.450(5) . ?
Cl1 O14 1.457(5) . ?
Cl2 O22 1.435(5) . ?
Cl2 O24 1.443(4) . ?
Cl2 O23 1.447(4) . ?
Cl2 O21 1.451(4) . ?
Cl3 O33 1.386(6) . ?
Cl3 O31 1.402(5) . ?
Cl3 O32 1.429(5) . ?
Cl3 O34 1.445(7) . ?
Cl4 O41 1.439(4) . ?
Cl4 O42 1.440(4) . ?
Cl4 O44 1.447(4) . ?
Cl4 O43 1.452(4) . ?
N220 C220 1.150(8) . ?
C220 C221 1.426(10) . ?
C221 H22A 0.9800 . ?
C221 H22B 0.9800 . ?
C221 H22C 0.9800 . ?
C230 C231 1.51(3) . ?
C230 H23A 0.9800 . ?
C230 H23B 0.9800 . ?
C230 H23C 0.9800 . ?
C231 O232 1.42(2) . ?
C231 H23D 0.9900 . ?
C231 H23E 0.9900 . ?
O232 C233 1.478(16) . ?
N230 C233 1.214(14) . ?
C233 C234 1.357(14) . ?
C233 H23F 0.9900 . ?
C233 H23G 0.9900 . ?
C234 H23H 0.9800 . ?
C234 H23I 0.9800 . ?
C234 H23J 0.9800 . ?
C234 H23K 0.9800 . ?
C234 H23L 0.9800 . ?
C234 H23M 0.9800 . ?

loop_
_geom_hbond_atom_site_label_D
_geom_hbond_atom_site_label_H
_geom_hbond_atom_site_label_A
_geom_hbond_distance_DH
_geom_hbond_distance_HA
_geom_hbond_distance_DA
_geom_hbond_angle_DHA
_geom_hbond_site_symmetry_A
O210 H21A O11 0.80(7) 2.00(7) 2.794(7) 168(7) .
O210 H21B O21 0.85(7) 2.04(7) 2.851(6) 160(6) .

loop_
_geom_torsion_atom_site_label_1
_geom_torsion_atom_site_label_2
_geom_torsion_atom_site_label_3
_geom_torsion_atom_site_label_4
_geom_torsion
_geom_torsion_site_symmetry_1
_geom_torsion_site_symmetry_2
_geom_torsion_site_symmetry_3
_geom_torsion_site_symmetry_4
_geom_torsion_publ_flag
O210 Mn1 N1 C5 -170.2(3) . . . . ?
N3 Mn1 N1 C5 5.0(3) . . . . ?
N5 Mn1 N1 C5 73.8(4) . . . . ?
N30 Mn1 N1 C5 -87.2(4) . . . . ?
N4 Mn1 N1 C5 -28.0(5) . . . . ?
N6 Mn1 N1 C5 120.0(4) . . . . ?
O210 Mn1 N1 N2 4.1(5) . . . . ?
N3 Mn1 N1 N2 179.3(5) . . . . ?
N5 Mn1 N1 N2 -112.0(4) . . . . ?
N30 Mn1 N1 N2 87.1(4) . . . . ?
N4 Mn1 N1 N2 146.3(4) . . . . ?
N6 Mn1 N1 N2 -65.8(4) . . . . ?
C5 N1 N2 C2 2.4(7) . . . . ?
Mn1 N1 N2 C2 -171.5(4) . . . . ?
C5 N1 N2 Mn2 -166.3(4) . . . . ?
Mn1 N1 N2 Mn2 19.8(6) . . . . ?
N200 Mn2 N2 C2 104.6(4) . . . . ?
N8 Mn2 N2 C2 -68.1(4) . . . . ?
N10 Mn2 N2 C2 11.9(4) . . . . ?
N40 Mn2 N2 C2 175.8(3) . . . . ?
N9 Mn2 N2 C2 18.8(5) . . . . ?
N7 Mn2 N2 C2 -128.9(4) . . . . ?
N200 Mn2 N2 N1 -86.2(4) . . . . ?
N8 Mn2 N2 N1 101.1(4) . . . . ?
N10 Mn2 N2 N1 -178.8(4) . . . . ?
N40 Mn2 N2 N1 -14.9(6) . . . . ?
N9 Mn2 N2 N1 -172.0(4) . . . . ?
N7 Mn2 N2 N1 40.4(4) . . . . ?
N1 N2 C2 C3 -1.8(8) . . . . ?
Mn2 N2 C2 C3 168.3(4) . . . . ?
N1 N2 C2 C21 176.7(4) . . . . ?
Mn2 N2 C2 C21 -13.2(6) . . . . ?
N2 C2 C3 C4 0.7(8) . . . . ?
C21 C2 C3 C4 -177.8(5) . . . . ?
C2 C3 C4 C5 -0.2(8) . . . . ?
N2 N1 C5 C4 -2.0(8) . . . . ?
Mn1 N1 C5 C4 173.0(4) . . . . ?
N2 N1 C5 C6 178.9(4) . . . . ?
Mn1 N1 C5 C6 -6.1(6) . . . . ?
C3 C4 C5 N1 0.9(8) . . . . ?
C3 C4 C5 C6 179.9(5) . . . . ?
N1 C5 C6 N3 3.9(8) . . . . ?
C4 C5 C6 N3 -175.2(5) . . . . ?
C5 C6 N3 C7 176.5(5) . . . . ?
C5 C6 N3 Mn1 1.4(7) . . . . ?
O210 Mn1 N3 C6 157.6(7) . . . . ?
N5 Mn1 N3 C6 -134.2(5) . . . . ?
N30 Mn1 N3 C6 82.3(5) . . . . ?
N4 Mn1 N3 C6 154.1(5) . . . . ?
N6 Mn1 N3 C6 -67.4(5) . . . . ?
N1 Mn1 N3 C6 -3.4(4) . . . . ?
O210 Mn1 N3 C7 -17.8(10) . . . . ?
N5 Mn1 N3 C7 50.5(4) . . . . ?
N30 Mn1 N3 C7 -93.0(4) . . . . ?
N4 Mn1 N3 C7 -21.2(4) . . . . ?
N6 Mn1 N3 C7 117.3(4) . . . . ?
N1 Mn1 N3 C7 -178.7(4) . . . . ?
C6 N3 C7 C8 -132.4(5) . . . . ?
Mn1 N3 C7 C8 43.2(5) . . . . ?
N3 C7 C8 N4 -48.5(6) . . . . ?
C7 C8 N4 C30 146.1(5) . . . . ?
C7 C8 N4 C9 -89.5(5) . . . . ?
C7 C8 N4 Mn1 30.1(5) . . . . ?
O210 Mn1 N4 C30 57.2(3) . . . . ?
N3 Mn1 N4 C30 -123.5(3) . . . . ?
N5 Mn1 N4 C30 144.8(4) . . . . ?
N30 Mn1 N4 C30 -28.1(3) . . . . ?
N6 Mn1 N4 C30 140.1(3) . . . . ?
N1 Mn1 N4 C30 -92.1(4) . . . . ?
O210 Mn1 N4 C9 -62.0(4) . . . . ?
N3 Mn1 N4 C9 117.3(4) . . . . ?
N5 Mn1 N4 C9 25.6(3) . . . . ?
N30 Mn1 N4 C9 -147.3(4) . . . . ?
N6 Mn1 N4 C9 20.9(5) . . . . ?
N1 Mn1 N4 C9 148.8(3) . . . . ?
O210 Mn1 N4 C8 175.8(3) . . . . ?
N3 Mn1 N4 C8 -5.0(3) . . . . ?
N5 Mn1 N4 C8 -96.7(3) . . . . ?
N30 Mn1 N4 C8 90.5(3) . . . . ?
N6 Mn1 N4 C8 -101.4(4) . . . . ?
N1 Mn1 N4 C8 26.5(4) . . . . ?
C9 N4 C30 C31 161.8(4) . . . . ?
C8 N4 C30 C31 -72.6(5) . . . . ?
Mn1 N4 C30 C31 44.1(5) . . . . ?
N4 C30 C31 N30 -39.9(7) . . . . ?
N4 C30 C31 C32 142.6(5) . . . . ?
N30 C31 C32 C33 -3.4(9) . . . . ?
C30 C31 C32 C33 174.0(5) . . . . ?
C31 C32 C33 C34 1.1(9) . . . . ?
C32 C33 C34 C35 1.7(8) . . . . ?
C33 C34 C35 N30 -2.4(9) . . . . ?
C34 C35 N30 C31 0.2(8) . . . . ?
C34 C35 N30 Mn1 172.2(4) . . . . ?
C32 C31 N30 C35 2.7(8) . . . . ?
C30 C31 N30 C35 -174.9(5) . . . . ?
C32 C31 N30 Mn1 -170.0(4) . . . . ?
C30 C31 N30 Mn1 12.4(6) . . . . ?
O210 Mn1 N30 C35 103.1(5) . . . . ?
N3 Mn1 N30 C35 -88.8(4) . . . . ?
N5 Mn1 N30 C35 -174.6(4) . . . . ?
N4 Mn1 N30 C35 -163.2(5) . . . . ?
N6 Mn1 N30 C35 30.5(6) . . . . ?
N1 Mn1 N30 C35 -21.0(4) . . . . ?
O210 Mn1 N30 C31 -84.8(4) . . . . ?
N3 Mn1 N30 C31 83.3(4) . . . . ?
N5 Mn1 N30 C31 -2.5(5) . . . . ?
N4 Mn1 N30 C31 8.9(4) . . . . ?
N6 Mn1 N30 C31 -157.4(4) . . . . ?
N1 Mn1 N30 C31 151.2(4) . . . . ?
C30 N4 C9 C10 -165.3(5) . . . . ?
C8 N4 C9 C10 70.4(6) . . . . ?
Mn1 N4 C9 C10 -48.6(5) . . . . ?
N4 C9 C10 N5 48.0(6) . . . . ?
C9 C10 N5 C11 162.0(5) . . . . ?
C9 C10 N5 Mn1 -24.2(6) . . . . ?
O210 Mn1 N5 C11 -93.5(5) . . . . ?
N3 Mn1 N5 C11 97.9(5) . . . . ?
N30 Mn1 N5 C11 -175.1(4) . . . . ?
N4 Mn1 N5 C11 173.4(5) . . . . ?
N6 Mn1 N5 C11 -9.8(4) . . . . ?
N1 Mn1 N5 C11 38.0(5) . . . . ?
O210 Mn1 N5 C10 92.8(4) . . . . ?
N3 Mn1 N5 C10 -75.8(4) . . . . ?
N30 Mn1 N5 C10 11.1(5) . . . . ?
N4 Mn1 N5 C10 -0.3(4) . . . . ?
N6 Mn1 N5 C10 176.4(4) . . . . ?
N1 Mn1 N5 C10 -135.7(4) . . . . ?
C10 N5 C11 C12 -178.2(5) . . . . ?
Mn1 N5 C11 C12 8.0(7) . . . . ?
O210 Mn1 N6 C12 101.6(4) . . . . ?
N3 Mn1 N6 C12 -69.7(4) . . . . ?
N5 Mn1 N6 C12 10.7(4) . . . . ?
N30 Mn1 N6 C12 175.0(4) . . . . ?
N4 Mn1 N6 C12 15.5(5) . . . . ?
N1 Mn1 N6 C12 -130.3(4) . . . . ?
O210 Mn1 N6 N7 -87.3(4) . . . . ?
N3 Mn1 N6 N7 101.4(4) . . . . ?
N5 Mn1 N6 N7 -178.2(5) . . . . ?
N30 Mn1 N6 N7 -13.9(6) . . . . ?
N4 Mn1 N6 N7 -173.4(4) . . . . ?
N1 Mn1 N6 N7 40.8(4) . . . . ?
C12 N6 N7 C15 3.3(7) . . . . ?
Mn1 N6 N7 C15 -167.4(4) . . . . ?
C12 N6 N7 Mn2 -171.3(4) . . . . ?
Mn1 N6 N7 Mn2 18.1(6) . . . . ?
N200 Mn2 N7 C15 -166.0(4) . . . . ?
N8 Mn2 N7 C15 5.1(4) . . . . ?
N10 Mn2 N7 C15 72.8(4) . . . . ?
N40 Mn2 N7 C15 -87.7(4) . . . . ?
N9 Mn2 N7 C15 -30.1(5) . . . . ?
N2 Mn2 N7 C15 120.4(4) . . . . ?
N200 Mn2 N7 N6 8.8(5) . . . . ?
N8 Mn2 N7 N6 180.0(5) . . . . ?
N10 Mn2 N7 N6 -112.4(4) . . . . ?
N40 Mn2 N7 N6 87.2(4) . . . . ?
N9 Mn2 N7 N6 144.7(4) . . . . ?
N2 Mn2 N7 N6 -64.8(4) . . . . ?
N7 N6 C12 C13 -2.3(8) . . . . ?
Mn1 N6 C12 C13 169.5(5) . . . . ?
N7 N6 C12 C11 177.3(5) . . . . ?
Mn1 N6 C12 C11 -11.0(6) . . . . ?
N5 C11 C12 N6 2.9(8) . . . . ?
N5 C11 C12 C13 -177.5(6) . . . . ?
N6 C12 C13 C14 0.6(9) . . . . ?
C11 C12 C13 C14 -178.9(5) . . . . ?
C12 C13 C14 C15 0.1(9) . . . . ?
N6 N7 C15 C14 -2.8(9) . . . . ?
Mn2 N7 C15 C14 172.7(5) . . . . ?
N6 N7 C15 C16 179.5(5) . . . . ?
Mn2 N7 C15 C16 -5.0(6) . . . . ?
C13 C14 C15 N7 1.1(9) . . . . ?
C13 C14 C15 C16 178.7(6) . . . . ?
N7 C15 C16 N8 1.3(8) . . . . ?
C14 C15 C16 N8 -176.5(6) . . . . ?
C15 C16 N8 C17 175.4(5) . . . . ?
C15 C16 N8 Mn2 4.4(8) . . . . ?
N200 Mn2 N8 C16 142.1(7) . . . . ?
N10 Mn2 N8 C16 -137.2(5) . . . . ?
N40 Mn2 N8 C16 79.1(5) . . . . ?
N9 Mn2 N8 C16 150.7(5) . . . . ?
N2 Mn2 N8 C16 -70.1(5) . . . . ?
N7 Mn2 N8 C16 -5.0(5) . . . . ?
N200 Mn2 N8 C17 -29.2(9) . . . . ?
N10 Mn2 N8 C17 51.4(4) . . . . ?
N40 Mn2 N8 C17 -92.2(4) . . . . ?
N9 Mn2 N8 C17 -20.7(4) . . . . ?
N2 Mn2 N8 C17 118.6(4) . . . . ?
N7 Mn2 N8 C17 -176.4(4) . . . . ?
C16 N8 C17 C18 -128.2(6) . . . . ?
Mn2 N8 C17 C18 43.7(5) . . . . ?
N8 C17 C18 N9 -51.5(6) . . . . ?
C17 C18 N9 C40 150.7(5) . . . . ?
C17 C18 N9 C19 -86.6(5) . . . . ?
C17 C18 N9 Mn2 33.9(5) . . . . ?
N200 Mn2 N9 C40 52.4(3) . . . . ?
N8 Mn2 N9 C40 -125.5(3) . . . . ?
N10 Mn2 N9 C40 143.1(4) . . . . ?
N40 Mn2 N9 C40 -30.1(3) . . . . ?
N2 Mn2 N9 C40 136.4(3) . . . . ?
N7 Mn2 N9 C40 -92.0(4) . . . . ?
N200 Mn2 N9 C18 170.8(3) . . . . ?
N8 Mn2 N9 C18 -7.2(3) . . . . ?
N10 Mn2 N9 C18 -98.6(3) . . . . ?
N40 Mn2 N9 C18 88.2(3) . . . . ?
N2 Mn2 N9 C18 -105.3(4) . . . . ?
N7 Mn2 N9 C18 26.3(4) . . . . ?
N200 Mn2 N9 C19 -66.0(3) . . . . ?
N8 Mn2 N9 C19 116.0(4) . . . . ?
N10 Mn2 N9 C19 24.7(3) . . . . ?
N40 Mn2 N9 C19 -148.6(4) . . . . ?
N2 Mn2 N9 C19 17.9(5) . . . . ?
N7 Mn2 N9 C19 149.6(3) . . . . ?
C18 N9 C40 C41 -75.5(6) . . . . ?
C19 N9 C40 C41 159.3(5) . . . . ?
Mn2 N9 C40 C41 41.0(5) . . . . ?
N9 C40 C41 C42 156.2(5) . . . . ?
N9 C40 C41 N40 -29.2(7) . . . . ?
N40 C41 C42 C43 -0.2(10) . . . . ?
C40 C41 C42 C43 174.2(6) . . . . ?
C41 C42 C43 C44 0.4(10) . . . . ?
C42 C43 C44 C45 0.9(10) . . . . ?
C43 C44 C45 N40 -2.7(10) . . . . ?
C44 C45 N40 C41 2.8(9) . . . . ?
C44 C45 N40 Mn2 -172.9(5) . . . . ?
C42 C41 N40 C45 -1.4(8) . . . . ?
C40 C41 N40 C45 -175.9(5) . . . . ?
C42 C41 N40 Mn2 174.8(5) . . . . ?
C40 C41 N40 Mn2 0.2(6) . . . . ?
N200 Mn2 N40 C45 99.4(5) . . . . ?
N8 Mn2 N40 C45 -92.9(5) . . . . ?
N10 Mn2 N40 C45 -178.5(4) . . . . ?
N9 Mn2 N40 C45 -167.6(5) . . . . ?
N2 Mn2 N40 C45 27.4(6) . . . . ?
N7 Mn2 N40 C45 -25.2(5) . . . . ?
N200 Mn2 N40 C41 -76.4(4) . . . . ?
N8 Mn2 N40 C41 91.3(4) . . . . ?
N10 Mn2 N40 C41 5.8(6) . . . . ?
N9 Mn2 N40 C41 16.7(4) . . . . ?
N2 Mn2 N40 C41 -148.3(4) . . . . ?
N7 Mn2 N40 C41 159.1(4) . . . . ?
C40 N9 C19 C20 -164.3(4) . . . . ?
C18 N9 C19 C20 72.5(6) . . . . ?
Mn2 N9 C19 C20 -46.9(5) . . . . ?
N9 C19 C20 N10 45.8(6) . . . . ?
C19 C20 N10 C21 161.5(5) . . . . ?
C19 C20 N10 Mn2 -23.2(6) . . . . ?
N200 Mn2 N10 C21 -94.9(4) . . . . ?
N8 Mn2 N10 C21 98.6(4) . . . . ?
N40 Mn2 N10 C21 -174.6(4) . . . . ?
N9 Mn2 N10 C21 174.6(5) . . . . ?
N2 Mn2 N10 C21 -10.0(4) . . . . ?
N7 Mn2 N10 C21 39.5(5) . . . . ?
N200 Mn2 N10 C20 90.0(4) . . . . ?
N8 Mn2 N10 C20 -76.5(4) . . . . ?
N40 Mn2 N10 C20 10.3(5) . . . . ?
N9 Mn2 N10 C20 -0.6(4) . . . . ?
N2 Mn2 N10 C20 174.8(4) . . . . ?
N7 Mn2 N10 C20 -135.6(4) . . . . ?
C20 N10 C21 C2 -177.9(5) . . . . ?
Mn2 N10 C21 C2 6.9(7) . . . . ?
N2 C2 C21 N10 5.2(7) . . . . ?
C3 C2 C21 N10 -176.2(5) . . . . ?
N8 Mn2 N200 C200 40(2) . . . . ?
N10 Mn2 N200 C200 -40(2) . . . . ?
N40 Mn2 N200 C200 104(2) . . . . ?
N9 Mn2 N200 C200 32(2) . . . . ?
N2 Mn2 N200 C200 -109(2) . . . . ?
N7 Mn2 N200 C200 -176.9(19) . . . . ?
Mn2 N200 C200 C201 129(16) . . . . ?
C230 C231 O232 C233 -160.1(19) . . . . ?
C231 O232 C233 N230 14(2) . . . . ?
C231 O232 C233 C234 -173.0(15) . . . . ?
